data_7101981
loop_
_publ_author_name
'Wang, Zhong-Xia'
'Wang, Li'

_publ_section_title
;
 Amido pincer complex of nickel-catalysed Kumada cross-coupling reactions
;
_journal_coden_ASTM CHCOFS
_journal_issue 23
_journal_name_full
;
 Chemical Communications (Cambridge, United Kingdom)
;
_journal_page_first 2423
_journal_page_last 2425
_journal_paper_doi 10.1039/b702027a
_journal_year 2007
_chemical_formula_moiety 'C44 H52 Cl N2 Ni P2 '
_chemical_formula_sum 'C44 H52 Cl N2 Ni P2'
_chemical_formula_weight 765.01
_space_group_IT_number 2
_symmetry_cell_setting triclinic
_symmetry_Int_Tables_number 2
_symmetry_space_group_name_Hall '-P 1'
_symmetry_space_group_name_H-M 'P -1'
_cell_angle_alpha 79.579(13)
_cell_angle_beta 79.548(14)
_cell_angle_gamma 77.064(11)
_cell_formula_units_Z 2
_cell_length_a 9.7247(4)
_cell_length_b 12.8570(5)
_cell_length_c 17.4756(7)
_cell_measurement_reflns_used 4085
_cell_measurement_temperature 294.1
_cell_measurement_theta_max 27.1
_cell_measurement_theta_min 2.2
_cell_volume 2071.64(20)
_computing_cell_refinement CrystalClear
_computing_data_collection CrystalClear
_computing_data_reduction CrystalStructure
_computing_publication_material 'CrystalStructure 3.7.0'
_computing_structure_refinement SHELXL
_computing_structure_solution SHELXS97
_diffrn_detector_area_resol_mean 7.31
_diffrn_measured_fraction_theta_full 0.992
_diffrn_measured_fraction_theta_max 0.990
_diffrn_measurement_device_type 'Rigaku Saturn'
_diffrn_measurement_method \w
_diffrn_radiation_type 'Mo K\a'
_diffrn_radiation_wavelength 0.71070
_diffrn_reflns_av_R_equivalents 0.067
_diffrn_reflns_limit_h_max 12
_diffrn_reflns_limit_h_min -12
_diffrn_reflns_limit_k_max 15
_diffrn_reflns_limit_k_min -16
_diffrn_reflns_limit_l_max 22
_diffrn_reflns_limit_l_min -20
_diffrn_reflns_number 14358
_diffrn_reflns_theta_full 25.00
_diffrn_reflns_theta_max 26.37
_exptl_absorpt_coefficient_mu 0.642
_exptl_absorpt_correction_T_max 1.0000
_exptl_absorpt_correction_T_min 0.8759
_exptl_absorpt_correction_type multi-scan
_exptl_crystal_colour red
_exptl_crystal_density_diffrn 1.226
_exptl_crystal_density_method 'not measured'
_exptl_crystal_description platelet
_exptl_crystal_F_000 810.00
_exptl_crystal_size_max 0.16
_exptl_crystal_size_mid 0.12
_exptl_crystal_size_min 0.06
_refine_diff_density_max 0.41
_refine_diff_density_min -0.55
_refine_ls_extinction_method none
_refine_ls_goodness_of_fit_ref 1.051
_refine_ls_hydrogen_treatment refall
_refine_ls_number_parameters 452
_refine_ls_number_reflns 8380
_refine_ls_R_factor_gt 0.0610
_refine_ls_shift/su_max 0.0010
_refine_ls_structure_factor_coef Fsqd
_refine_ls_weighting_details 'w = 1/[\s^2^(Fo^2^)+(0.0699P)^2^+0.1702P] where P=(Fo^2^+2Fc^2^)/3'
_refine_ls_weighting_scheme calc
_refine_ls_wR_factor_ref 0.1640
_reflns_number_gt 5690
_reflns_number_total 8380
_reflns_threshold_expression F^2^>2.0\s(F^2^)
_cod_data_source_file b702027a.txt
_cod_data_source_block '__R60416E'
_cod_original_formula_sum 'C44 H52 Cl N2 Ni P2 '
_cod_database_code 7101981

loop_
_symmetry_equiv_pos_site_id
_symmetry_equiv_pos_as_xyz
1 +X,+Y,+Z
2 -X,-Y,-Z

loop_
_atom_site_label
_atom_site_type_symbol
_atom_site_fract_x
_atom_site_fract_y
_atom_site_fract_z
_atom_site_U_iso_or_equiv
_atom_site_adp_type
_atom_site_occupancy
_atom_site_symmetry_multiplicity
_atom_site_calc_flag
_atom_site_refinement_flags
Ni(1) Ni 0.68807(4) 0.21649(3) 0.27100(2) 0.04174(14) Uani 1.00 1 d .
Cl(1) Cl 0.89410(10) 0.22130(8) 0.30344(6) 0.0572(2) Uani 1.00 1 d .
P(1) P 0.75500(10) 0.04389(6) 0.28308(6) 0.0475(2) Uani 1.00 1 d .
P(2) P 0.45128(10) 0.41394(8) 0.27099(6) 0.0477(2) Uani 1.00 1 d .
N(1) N 0.5180(2) 0.1921(2) 0.23766(16) 0.0459(6) Uani 1.00 1 d .
N(2) N 0.6214(2) 0.3734(2) 0.26882(14) 0.0421(6) Uani 1.00 1 d .
C(1) C 0.8264(4) -0.0291(2) 0.3712(2) 0.0566(9) Uani 1.00 1 d .
C(2) C 0.7640(6) 0.0038(4) 0.4419(2) 0.0925(16) Uani 1.00 1 d .
C(3) C 0.8169(8) -0.0483(5) 0.5116(3) 0.118(2) Uani 1.00 1 d .
C(4) C 0.9342(8) -0.1309(5) 0.5082(4) 0.117(2) Uani 1.00 1 d .
C(5) C 0.9933(6) -0.1640(5) 0.4383(4) 0.120(2) Uani 1.00 1 d .
C(6) C 0.9428(5) -0.1142(4) 0.3690(3) 0.0890(15) Uani 1.00 1 d .
C(7) C 0.8792(3) -0.0087(2) 0.2018(2) 0.0523(8) Uani 1.00 1 d .
C(8) C 1.0071(4) 0.0269(3) 0.1781(2) 0.0710(11) Uani 1.00 1 d .
C(9) C 1.1061(5) -0.0123(5) 0.1171(3) 0.0993(17) Uani 1.00 1 d .
C(10) C 1.0776(7) -0.0885(5) 0.0795(3) 0.114(2) Uani 1.00 1 d .
C(11) C 0.9542(7) -0.1260(5) 0.1021(3) 0.113(2) Uani 1.00 1 d .
C(12) C 0.8542(5) -0.0855(4) 0.1623(2) 0.0851(14) Uani 1.00 1 d .
C(13) C 0.5898(4) 0.0028(2) 0.2850(2) 0.0550(9) Uani 1.00 1 d .
C(14) C 0.4855(3) 0.0882(2) 0.2578(2) 0.0475(8) Uani 1.00 1 d .
C(15) C 0.3499(4) 0.0675(3) 0.2557(2) 0.0634(10) Uani 1.00 1 d .
C(16) C 0.3229(5) -0.0354(4) 0.2808(2) 0.0812(14) Uani 1.00 1 d .
C(17) C 0.4267(5) -0.1185(3) 0.3079(3) 0.0914(16) Uani 1.00 1 d .
C(18) C 0.5597(4) -0.0996(3) 0.3106(2) 0.0774(13) Uani 1.00 1 d .
C(19) C 0.4421(3) 0.2648(2) 0.1835(2) 0.0466(8) Uani 1.00 1 d .
C(20) C 0.4228(4) 0.2284(2) 0.1103(2) 0.0515(8) Uani 1.00 1 d .
C(21) C 0.3014(4) 0.2680(3) 0.0752(2) 0.0718(12) Uani 1.00 1 d .
C(22) C 0.2903(6) 0.2395(4) 0.0043(3) 0.0855(15) Uani 1.00 1 d .
C(23) C 0.4006(6) 0.1730(4) -0.0328(2) 0.0915(16) Uani 1.00 1 d .
C(24) C 0.5226(5) 0.1320(4) 0.0015(2) 0.0857(14) Uani 1.00 1 d .
C(25) C 0.5343(4) 0.1585(3) 0.0726(2) 0.0668(11) Uani 1.00 1 d .
C(26) C 0.3979(3) 0.3696(2) 0.1929(2) 0.0533(9) Uani 1.00 1 d .
C(27) C 0.3555(4) 0.3631(3) 0.3671(2) 0.0651(10) Uani 1.00 1 d .
C(28) C 0.2096(5) 0.3412(4) 0.3586(3) 0.1006(17) Uani 1.00 1 d .
C(29) C 0.4392(5) 0.2650(3) 0.4141(2) 0.0731(12) Uani 1.00 1 d .
C(30) C 0.3962(4) 0.5618(2) 0.2594(2) 0.0584(9) Uani 1.00 1 d .
C(31) C 0.2364(5) 0.6029(4) 0.2840(3) 0.1036(18) Uani 1.00 1 d .
C(32) C 0.4428(5) 0.6190(3) 0.1780(3) 0.0918(15) Uani 1.00 1 d .
C(33) C 0.7201(3) 0.4450(2) 0.2419(2) 0.0457(8) Uani 1.00 1 d .
C(34) C 0.7512(4) 0.5047(2) 0.2949(2) 0.0577(9) Uani 1.00 1 d .
C(35) C 0.8466(5) 0.5735(4) 0.2660(3) 0.0863(15) Uani 1.00 1 d .
C(36) C 0.9118(5) 0.5829(4) 0.1895(3) 0.1009(18) Uani 1.00 1 d .
C(37) C 0.8848(5) 0.5217(4) 0.1395(3) 0.0824(14) Uani 1.00 1 d .
C(38) C 0.7893(3) 0.4515(3) 0.1633(2) 0.0573(9) Uani 1.00 1 d .
C(39) C 0.6877(4) 0.4929(3) 0.3815(2) 0.0648(10) Uani 1.00 1 d .
C(40) C 0.6215(6) 0.5995(4) 0.4111(3) 0.113(2) Uani 1.00 1 d .
C(41) C 0.7976(6) 0.4294(4) 0.4332(2) 0.1060(19) Uani 1.00 1 d .
C(42) C 0.7667(4) 0.3843(3) 0.1051(2) 0.0686(11) Uani 1.00 1 d .
C(43) C 0.7088(6) 0.4512(5) 0.0326(2) 0.1075(19) Uani 1.00 1 d .
C(44) C 0.9029(6) 0.3074(4) 0.0781(3) 0.112(2) Uani 1.00 1 d .
H(2) H 0.6861 0.0609 0.4437 0.111 Uiso 1.00 1 c R
H(3) H 0.7729 -0.0270 0.5597 0.141 Uiso 1.00 1 c R
H(4) H 0.9727 -0.1638 0.5537 0.140 Uiso 1.00 1 c R
H(5) H 1.0702 -0.2219 0.4367 0.144 Uiso 1.00 1 c R
H(6) H 0.9864 -0.1375 0.3215 0.107 Uiso 1.00 1 c R
H(8) H 1.0269 0.0780 0.2038 0.085 Uiso 1.00 1 c R
H(9) H 1.1909 0.0129 0.1017 0.119 Uiso 1.00 1 c R
H(10) H 1.1433 -0.1147 0.0383 0.137 Uiso 1.00 1 c R
H(11) H 0.9368 -0.1788 0.0771 0.136 Uiso 1.00 1 c R
H(12) H 0.7689 -0.1102 0.1764 0.102 Uiso 1.00 1 c R
H(15) H 0.2787 0.1229 0.2374 0.076 Uiso 1.00 1 c R
H(16) H 0.2332 -0.0485 0.2793 0.097 Uiso 1.00 1 c R
H(17) H 0.4072 -0.1873 0.3243 0.110 Uiso 1.00 1 c R
H(18) H 0.6295 -0.1556 0.3296 0.093 Uiso 1.00 1 c R
H(21) H 0.2259 0.3147 0.0997 0.086 Uiso 1.00 1 c R
H(22) H 0.2071 0.2658 -0.0179 0.103 Uiso 1.00 1 c R
H(23) H 0.3941 0.1551 -0.0810 0.110 Uiso 1.00 1 c R
H(24) H 0.5978 0.0859 -0.0238 0.103 Uiso 1.00 1 c R
H(25) H 0.6166 0.1298 0.0953 0.080 Uiso 1.00 1 c R
H(35) H 0.8668 0.6145 0.2998 0.104 Uiso 1.00 1 c R
H(36) H 0.9740 0.6305 0.1716 0.121 Uiso 1.00 1 c R
H(37) H 0.9317 0.5270 0.0880 0.099 Uiso 1.00 1 c R
H(26A) H 0.2944 0.3854 0.1997 0.064 Uiso 1.00 1 c R
H(26B) H 0.4307 0.4127 0.1443 0.064 Uiso 1.00 1 c R
H(27) H 0.3351 0.4216 0.3991 0.078 Uiso 1.00 1 c R
H(28A) H 0.1630 0.3994 0.3236 0.121 Uiso 1.00 1 c R
H(28B) H 0.1513 0.3357 0.4092 0.121 Uiso 1.00 1 c R
H(28C) H 0.2237 0.2749 0.3377 0.121 Uiso 1.00 1 c R
H(29A) H 0.5323 0.2774 0.4157 0.088 Uiso 1.00 1 c R
H(29B) H 0.4483 0.2024 0.3893 0.088 Uiso 1.00 1 c R
H(29C) H 0.3896 0.2535 0.4667 0.088 Uiso 1.00 1 c R
H(30) H 0.4451 0.5858 0.2953 0.070 Uiso 1.00 1 c R
H(31A) H 0.2076 0.5691 0.3363 0.124 Uiso 1.00 1 c R
H(31B) H 0.1834 0.5858 0.2483 0.124 Uiso 1.00 1 c R
H(31C) H 0.2182 0.6797 0.2828 0.124 Uiso 1.00 1 c R
H(32A) H 0.5431 0.5939 0.1627 0.110 Uiso 1.00 1 c R
H(32B) H 0.4242 0.6954 0.1788 0.110 Uiso 1.00 1 c R
H(32C) H 0.3907 0.6039 0.1409 0.110 Uiso 1.00 1 c R
H(39) H 0.6118 0.4517 0.3881 0.078 Uiso 1.00 1 c R
H(40A) H 0.5734 0.5861 0.4639 0.135 Uiso 1.00 1 c R
H(40B) H 0.5543 0.6410 0.3777 0.135 Uiso 1.00 1 c R
H(40C) H 0.6949 0.6388 0.4104 0.135 Uiso 1.00 1 c R
H(41A) H 0.7525 0.4188 0.4869 0.127 Uiso 1.00 1 c R
H(41B) H 0.8723 0.4687 0.4293 0.127 Uiso 1.00 1 c R
H(41C) H 0.8373 0.3606 0.4162 0.127 Uiso 1.00 1 c R
H(42) H 0.6967 0.3407 0.1322 0.082 Uiso 1.00 1 c R
H(43A) H 0.6195 0.4972 0.0483 0.129 Uiso 1.00 1 c R
H(43B) H 0.6948 0.4042 -0.0009 0.129 Uiso 1.00 1 c R
H(43C) H 0.7757 0.4946 0.0046 0.129 Uiso 1.00 1 c R
H(44A) H 0.8830 0.2633 0.0442 0.134 Uiso 1.00 1 c R
H(44B) H 0.9391 0.2622 0.1230 0.134 Uiso 1.00 1 c R
H(44C) H 0.9728 0.3481 0.0499 0.134 Uiso 1.00 1 c R

loop_
_atom_site_aniso_label
_atom_site_aniso_U_11
_atom_site_aniso_U_22
_atom_site_aniso_U_33
_atom_site_aniso_U_12
_atom_site_aniso_U_13
_atom_site_aniso_U_23
Ni(1) 0.0377(2) 0.0428(2) 0.0445(2) -0.00914(18) -0.00875(19) -0.00179(19)
Cl(1) 0.0487(5) 0.0551(5) 0.0732(6) -0.0106(3) -0.0257(4) -0.0060(4)
P(1) 0.0447(5) 0.0442(5) 0.0539(5) -0.0090(3) -0.0147(4) 0.0001(4)
P(2) 0.0384(4) 0.0479(5) 0.0554(5) -0.0066(3) -0.0039(4) -0.0095(4)
N(1) 0.0446(16) 0.0444(15) 0.0492(16) -0.0106(12) -0.0133(13) 0.0003(13)
N(2) 0.0410(15) 0.0397(14) 0.0446(15) -0.0101(11) -0.0058(12) -0.0014(12)
C(1) 0.064(2) 0.051(2) 0.056(2) -0.0209(18) -0.0205(19) 0.0110(18)
C(2) 0.131(4) 0.075(3) 0.068(3) -0.016(3) -0.024(3) 0.002(2)
C(3) 0.190(7) 0.110(4) 0.059(3) -0.052(5) -0.035(4) 0.018(3)
C(4) 0.142(6) 0.126(5) 0.098(4) -0.072(4) -0.076(4) 0.055(4)
C(5) 0.094(4) 0.125(5) 0.119(5) -0.010(3) -0.047(4) 0.056(4)
C(6) 0.077(3) 0.087(3) 0.089(3) -0.003(2) -0.030(2) 0.026(2)
C(7) 0.050(2) 0.052(2) 0.055(2) -0.0063(16) -0.0162(17) -0.0058(17)
C(8) 0.062(2) 0.079(2) 0.080(2) -0.019(2) -0.001(2) -0.034(2)
C(9) 0.075(3) 0.128(4) 0.106(3) -0.038(3) 0.020(2) -0.057(3)
C(10) 0.103(4) 0.147(5) 0.112(4) -0.041(4) 0.017(3) -0.081(4)
C(11) 0.107(4) 0.141(5) 0.118(4) -0.045(4) 0.003(3) -0.081(4)
C(12) 0.073(3) 0.100(3) 0.100(3) -0.031(2) -0.006(2) -0.048(3)
C(13) 0.050(2) 0.048(2) 0.068(2) -0.0167(16) -0.0156(18) 0.0025(18)
C(14) 0.0459(19) 0.0486(19) 0.051(2) -0.0180(15) -0.0107(16) -0.0020(16)
C(15) 0.051(2) 0.069(2) 0.073(2) -0.0202(19) -0.019(2) 0.004(2)
C(16) 0.062(2) 0.083(3) 0.106(3) -0.041(2) -0.024(2) 0.011(2)
C(17) 0.082(3) 0.064(2) 0.133(4) -0.038(2) -0.033(3) 0.019(2)
C(18) 0.070(2) 0.056(2) 0.108(3) -0.026(2) -0.029(2) 0.015(2)
C(19) 0.0357(17) 0.052(2) 0.053(2) -0.0072(14) -0.0109(15) -0.0077(16)
C(20) 0.055(2) 0.0465(19) 0.056(2) -0.0134(16) -0.0181(18) -0.0003(17)
C(21) 0.069(2) 0.068(2) 0.087(3) -0.005(2) -0.040(2) -0.016(2)
C(22) 0.100(3) 0.082(3) 0.089(3) -0.014(2) -0.052(3) -0.017(2)
C(23) 0.119(4) 0.108(4) 0.064(2) -0.044(3) -0.025(3) -0.017(2)
C(24) 0.076(3) 0.110(4) 0.080(3) -0.027(2) 0.005(2) -0.042(3)
C(25) 0.060(2) 0.080(2) 0.067(2) -0.015(2) -0.013(2) -0.024(2)
C(26) 0.0379(18) 0.058(2) 0.062(2) -0.0072(15) -0.0095(17) -0.0065(18)
C(27) 0.055(2) 0.075(2) 0.061(2) -0.017(2) 0.0112(19) -0.014(2)
C(28) 0.065(3) 0.123(4) 0.113(4) -0.042(3) 0.024(2) -0.022(3)
C(29) 0.085(3) 0.078(2) 0.049(2) -0.020(2) 0.012(2) -0.007(2)
C(30) 0.049(2) 0.050(2) 0.076(2) -0.0038(16) -0.0113(19) -0.0138(19)
C(31) 0.066(3) 0.080(3) 0.146(5) 0.014(2) -0.001(3) -0.018(3)
C(32) 0.091(3) 0.060(2) 0.106(3) 0.005(2) -0.006(3) 0.004(2)
C(33) 0.0353(17) 0.0426(18) 0.058(2) -0.0086(13) -0.0097(15) -0.0005(16)
C(34) 0.053(2) 0.047(2) 0.077(2) -0.0113(16) -0.022(2) -0.0052(19)
C(35) 0.095(3) 0.078(3) 0.106(3) -0.045(2) -0.042(3) -0.002(2)
C(36) 0.091(3) 0.104(4) 0.117(4) -0.063(3) -0.027(3) 0.028(3)
C(37) 0.067(2) 0.092(3) 0.088(3) -0.044(2) -0.011(2) 0.020(2)
C(38) 0.043(2) 0.065(2) 0.058(2) -0.0136(17) -0.0043(17) 0.0073(19)
C(39) 0.070(2) 0.060(2) 0.068(2) -0.003(2) -0.019(2) -0.024(2)
C(40) 0.134(5) 0.081(3) 0.125(4) 0.015(3) -0.038(4) -0.046(3)
C(41) 0.118(4) 0.113(4) 0.079(3) 0.028(3) -0.041(3) -0.028(3)
C(42) 0.069(2) 0.078(2) 0.055(2) -0.021(2) 0.007(2) -0.005(2)
C(43) 0.117(4) 0.131(5) 0.069(3) 0.001(3) -0.032(3) -0.013(3)
C(44) 0.122(5) 0.115(4) 0.074(3) 0.016(3) 0.002(3) -0.012(3)

loop_
_atom_type_symbol
_atom_type_description
_atom_type_scat_dispersion_real
_atom_type_scat_dispersion_imag
_atom_type_scat_source
C C 0.003 0.002
;
International Tables for Crystallography
(1992, Vol. C, Tables 4.2.6.8 and 6.1.1.4)
;
H H 0.000 0.000
;
International Tables for Crystallography
(1992, Vol. C, Table 6.1.1.4)
;
Cl Cl 0.148 0.159
;
International Tables for Crystallography
(1992, Vol. C, Tables 4.2.6.8 and 6.1.1.4)
;
N N 0.006 0.003
;
International Tables for Crystallography
(1992, Vol. C, Tables 4.2.6.8 and 6.1.1.4)
;
Ni Ni 0.339 1.112
;
International Tables for Crystallography
(1992, Vol. C, Tables 4.2.6.8 and 6.1.1.4)
;
P P 0.102 0.094
;
International Tables for Crystallography
(1992, Vol. C, Tables 4.2.6.8 and 6.1.1.4)
;

loop_
_geom_angle_atom_site_label_1
_geom_angle_atom_site_label_2
_geom_angle_atom_site_label_3
_geom_angle
Cl(1) Ni(1) P(1) 87.35(4)
Cl(1) Ni(1) N(1) 171.78(8)
Cl(1) Ni(1) N(2) 92.31(9)
P(1) Ni(1) N(1) 85.05(8)
P(1) Ni(1) N(2) 175.53(7)
N(1) Ni(1) N(2) 95.51(11)
Ni(1) P(1) C(1) 119.59(14)
Ni(1) P(1) C(7) 115.99(12)
Ni(1) P(1) C(13) 101.42(11)
C(1) P(1) C(7) 105.16(16)
C(1) P(1) C(13) 106.20(18)
C(7) P(1) C(13) 107.49(19)
N(2) P(2) C(26) 109.08(15)
N(2) P(2) C(27) 110.38(16)
N(2) P(2) C(30) 112.84(17)
C(26) P(2) C(27) 111.2(2)
C(26) P(2) C(30) 107.49(18)
C(27) P(2) C(30) 105.84(18)
Ni(1) N(1) C(14) 118.2(2)
Ni(1) N(1) C(19) 123.5(2)
C(14) N(1) C(19) 117.2(3)
Ni(1) N(2) P(2) 114.45(16)
Ni(1) N(2) C(33) 120.13(18)
P(2) N(2) C(33) 122.4(2)
P(1) C(1) C(2) 118.0(3)
P(1) C(1) C(6) 122.6(3)
C(2) C(1) C(6) 119.3(4)
C(1) C(2) C(3) 120.4(4)
C(2) C(3) C(4) 119.5(5)
C(3) C(4) C(5) 119.5(6)
C(4) C(5) C(6) 121.9(5)
C(1) C(6) C(5) 119.3(4)
P(1) C(7) C(8) 119.4(3)
P(1) C(7) C(12) 123.0(3)
C(8) C(7) C(12) 117.5(3)
C(7) C(8) C(9) 121.4(5)
C(8) C(9) C(10) 119.4(5)
C(9) C(10) C(11) 120.6(5)
C(10) C(11) C(12) 120.0(6)
C(7) C(12) C(11) 121.1(5)
P(1) C(13) C(14) 112.1(2)
P(1) C(13) C(18) 127.2(3)
C(14) C(13) C(18) 120.7(3)
N(1) C(14) C(13) 118.6(3)
N(1) C(14) C(15) 123.0(3)
C(13) C(14) C(15) 118.3(3)
C(14) C(15) C(16) 119.9(3)
C(15) C(16) C(17) 120.9(4)
C(16) C(17) C(18) 119.9(4)
C(13) C(18) C(17) 120.2(3)
N(1) C(19) C(20) 119.2(2)
N(1) C(19) C(26) 120.7(3)
C(20) C(19) C(26) 119.8(3)
C(19) C(20) C(21) 122.1(3)
C(19) C(20) C(25) 119.4(3)
C(21) C(20) C(25) 118.3(4)
C(20) C(21) C(22) 121.2(4)
C(21) C(22) C(23) 120.1(5)
C(22) C(23) C(24) 119.7(5)
C(23) C(24) C(25) 120.8(4)
C(20) C(25) C(24) 119.9(4)
P(2) C(26) C(19) 118.2(2)
P(2) C(27) C(28) 111.5(3)
P(2) C(27) C(29) 115.5(2)
C(28) C(27) C(29) 110.2(4)
P(2) C(30) C(31) 114.5(3)
P(2) C(30) C(32) 114.4(2)
C(31) C(30) C(32) 109.4(3)
N(2) C(33) C(34) 119.8(3)
N(2) C(33) C(38) 119.3(3)
C(34) C(33) C(38) 120.8(3)
C(33) C(34) C(35) 117.8(4)
C(33) C(34) C(39) 122.2(3)
C(35) C(34) C(39) 120.0(4)
C(34) C(35) C(36) 122.1(5)
C(35) C(36) C(37) 119.5(5)
C(36) C(37) C(38) 122.1(4)
C(33) C(38) C(37) 117.6(4)
C(33) C(38) C(42) 123.1(3)
C(37) C(38) C(42) 119.3(3)
C(34) C(39) C(40) 113.8(3)
C(34) C(39) C(41) 111.6(3)
C(40) C(39) C(41) 109.0(4)
C(38) C(42) C(43) 113.7(4)
C(38) C(42) C(44) 112.0(4)
C(43) C(42) C(44) 108.2(3)
C(1) C(2) H(2) 119.8
C(3) C(2) H(2) 119.8
C(2) C(3) H(3) 120.2
C(4) C(3) H(3) 120.2
C(3) C(4) H(4) 120.3
C(5) C(4) H(4) 120.3
C(4) C(5) H(5) 119.1
C(6) C(5) H(5) 119.0
C(1) C(6) H(6) 120.4
C(5) C(6) H(6) 120.4
C(7) C(8) H(8) 119.3
C(9) C(8) H(8) 119.3
C(8) C(9) H(9) 120.3
C(10) C(9) H(9) 120.3
C(9) C(10) H(10) 119.7
C(11) C(10) H(10) 119.7
C(10) C(11) H(11) 120.0
C(12) C(11) H(11) 120.0
C(7) C(12) H(12) 119.4
C(11) C(12) H(12) 119.5
C(14) C(15) H(15) 120.0
C(16) C(15) H(15) 120.0
C(15) C(16) H(16) 119.5
C(17) C(16) H(16) 119.5
C(16) C(17) H(17) 120.0
C(18) C(17) H(17) 120.0
C(13) C(18) H(18) 119.9
C(17) C(18) H(18) 119.9
C(20) C(21) H(21) 119.4
C(22) C(21) H(21) 119.4
C(21) C(22) H(22) 120.0
C(23) C(22) H(22) 119.9
C(22) C(23) H(23) 120.2
C(24) C(23) H(23) 120.2
C(23) C(24) H(24) 119.6
C(25) C(24) H(24) 119.6
C(20) C(25) H(25) 120.1
C(24) C(25) H(25) 120.0
P(2) C(26) H(26A) 107.8
P(2) C(26) H(26B) 107.8
C(19) C(26) H(26A) 107.8
C(19) C(26) H(26B) 107.8
H(26A) C(26) H(26B) 107.1
P(2) C(27) H(27) 106.4
C(28) C(27) H(27) 106.4
C(29) C(27) H(27) 106.4
C(27) C(28) H(28A) 109.5
C(27) C(28) H(28B) 109.5
C(27) C(28) H(28C) 109.5
H(28A) C(28) H(28B) 109.5
H(28A) C(28) H(28C) 109.5
H(28B) C(28) H(28C) 109.5
C(27) C(29) H(29A) 109.5
C(27) C(29) H(29B) 109.5
C(27) C(29) H(29C) 109.5
H(29A) C(29) H(29B) 109.5
H(29A) C(29) H(29C) 109.5
H(29B) C(29) H(29C) 109.5
P(2) C(30) H(30) 105.9
C(31) C(30) H(30) 105.9
C(32) C(30) H(30) 105.9
C(30) C(31) H(31A) 109.5
C(30) C(31) H(31B) 109.5
C(30) C(31) H(31C) 109.5
H(31A) C(31) H(31B) 109.5
H(31A) C(31) H(31C) 109.5
H(31B) C(31) H(31C) 109.5
C(30) C(32) H(32A) 109.5
C(30) C(32) H(32B) 109.5
C(30) C(32) H(32C) 109.5
H(32A) C(32) H(32B) 109.5
H(32A) C(32) H(32C) 109.5
H(32B) C(32) H(32C) 109.5
C(34) C(35) H(35) 118.9
C(36) C(35) H(35) 118.9
C(35) C(36) H(36) 120.3
C(37) C(36) H(36) 120.2
C(36) C(37) H(37) 118.9
C(38) C(37) H(37) 118.9
C(34) C(39) H(39) 107.4
C(40) C(39) H(39) 107.4
C(41) C(39) H(39) 107.4
C(39) C(40) H(40A) 109.5
C(39) C(40) H(40B) 109.5
C(39) C(40) H(40C) 109.5
H(40A) C(40) H(40B) 109.5
H(40A) C(40) H(40C) 109.5
H(40B) C(40) H(40C) 109.5
C(39) C(41) H(41A) 109.5
C(39) C(41) H(41B) 109.5
C(39) C(41) H(41C) 109.5
H(41A) C(41) H(41B) 109.5
H(41A) C(41) H(41C) 109.5
H(41B) C(41) H(41C) 109.5
C(38) C(42) H(42) 107.6
C(43) C(42) H(42) 107.6
C(44) C(42) H(42) 107.6
C(42) C(43) H(43A) 109.5
C(42) C(43) H(43B) 109.5
C(42) C(43) H(43C) 109.5
H(43A) C(43) H(43B) 109.5
H(43A) C(43) H(43C) 109.5
H(43B) C(43) H(43C) 109.5
C(42) C(44) H(44A) 109.5
C(42) C(44) H(44B) 109.5
C(42) C(44) H(44C) 109.5
H(44A) C(44) H(44B) 109.5
H(44A) C(44) H(44C) 109.5
H(44B) C(44) H(44C) 109.5

loop_
_geom_bond_atom_site_label_1
_geom_bond_atom_site_label_2
_geom_bond_distance
Ni(1) Cl(1) 2.1954(11)
Ni(1) P(1) 2.1509(9)
Ni(1) N(1) 1.955(3)
Ni(1) N(2) 1.972(2)
P(1) C(1) 1.819(4)
P(1) C(7) 1.815(3)
P(1) C(13) 1.793(4)
P(2) N(2) 1.615(2)
P(2) C(26) 1.770(4)
P(2) C(27) 1.851(3)
P(2) C(30) 1.841(3)
N(1) C(14) 1.409(4)
N(1) C(19) 1.393(4)
N(2) C(33) 1.438(4)
C(1) C(2) 1.369(6)
C(1) C(6) 1.388(5)
C(2) C(3) 1.406(8)
C(3) C(4) 1.374(9)
C(4) C(5) 1.353(10)
C(5) C(6) 1.382(8)
C(7) C(8) 1.388(6)
C(7) C(12) 1.388(7)
C(8) C(9) 1.386(6)
C(9) C(10) 1.375(10)
C(10) C(11) 1.358(10)
C(11) C(12) 1.387(7)
C(13) C(14) 1.396(4)
C(13) C(18) 1.390(6)
C(14) C(15) 1.411(5)
C(15) C(16) 1.383(6)
C(16) C(17) 1.375(6)
C(17) C(18) 1.379(7)
C(19) C(20) 1.495(5)
C(19) C(26) 1.349(5)
C(20) C(21) 1.382(6)
C(20) C(25) 1.392(5)
C(21) C(22) 1.383(7)
C(22) C(23) 1.356(7)
C(23) C(24) 1.381(8)
C(24) C(25) 1.376(7)
C(27) C(28) 1.545(7)
C(27) C(29) 1.528(5)
C(30) C(31) 1.534(5)
C(30) C(32) 1.519(6)
C(33) C(34) 1.415(6)
C(33) C(38) 1.412(5)
C(34) C(35) 1.391(6)
C(34) C(39) 1.520(5)
C(35) C(36) 1.369(8)
C(36) C(37) 1.371(9)
C(37) C(38) 1.397(6)
C(38) C(42) 1.520(6)
C(39) C(40) 1.517(6)
C(39) C(41) 1.523(6)
C(42) C(43) 1.520(6)
C(42) C(44) 1.521(6)
C(2) H(2) 0.930
C(3) H(3) 0.930
C(4) H(4) 0.930
C(5) H(5) 0.930
C(6) H(6) 0.930
C(8) H(8) 0.930
C(9) H(9) 0.930
C(10) H(10) 0.930
C(11) H(11) 0.930
C(12) H(12) 0.930
C(15) H(15) 0.930
C(16) H(16) 0.930
C(17) H(17) 0.930
C(18) H(18) 0.930
C(21) H(21) 0.930
C(22) H(22) 0.930
C(23) H(23) 0.930
C(24) H(24) 0.930
C(25) H(25) 0.930
C(26) H(26A) 0.970
C(26) H(26B) 0.970
C(27) H(27) 0.980
C(28) H(28A) 0.960
C(28) H(28B) 0.960
C(28) H(28C) 0.960
C(29) H(29A) 0.960
C(29) H(29B) 0.960
C(29) H(29C) 0.960
C(30) H(30) 0.980
C(31) H(31A) 0.960
C(31) H(31B) 0.960
C(31) H(31C) 0.960
C(32) H(32A) 0.960
C(32) H(32B) 0.960
C(32) H(32C) 0.960
C(35) H(35) 0.930
C(36) H(36) 0.930
C(37) H(37) 0.930
C(39) H(39) 0.980
C(40) H(40A) 0.960
C(40) H(40B) 0.960
C(40) H(40C) 0.960
C(41) H(41A) 0.960
C(41) H(41B) 0.960
C(41) H(41C) 0.960
C(42) H(42) 0.980
C(43) H(43A) 0.960
C(43) H(43B) 0.960
C(43) H(43C) 0.960
C(44) H(44A) 0.960
C(44) H(44B) 0.960
C(44) H(44C) 0.960

loop_
_geom_contact_atom_site_label_1
_geom_contact_atom_site_label_2
_geom_contact_distance
_geom_contact_site_symmetry_2
C(4) C(28) 3.594(9) 65602
C(10) C(10) 3.588(8) 75502
C(24) C(24) 3.529(8) 65502
C(28) C(4) 3.594(9) 65602
Cl(1) H(4) 2.922 75602
Cl(1) H(28C) 3.597 65501
C(3) H(28C) 3.598 65602
C(3) H(29C) 3.588 65602
C(4) H(28B) 2.980 65602
C(4) H(28C) 3.318 65602
C(4) H(41C) 3.481 75602
C(5) H(28B) 3.443 65602
C(5) H(41C) 3.592 75602
C(6) H(16) 3.182 65501
C(8) H(15) 3.534 65501
C(8) H(16) 2.956 65501
C(9) H(16) 3.213 65501
C(9) H(24) 3.079 75502
C(10) H(10) 3.581 75502
C(10) H(24) 3.136 75502
C(10) H(44A) 3.308 75502
C(11) H(22) 3.304 65502
C(11) H(23) 3.580 65502
C(11) H(36) 3.124 54501
C(11) H(44A) 3.328 75502
C(12) H(23) 3.364 65502
C(12) H(36) 3.559 54501
C(15) H(3) 3.222 65602
C(15) H(8) 3.392 45501
C(15) H(9) 3.578 45501
C(16) H(3) 2.969 65602
C(16) H(8) 3.322 45501
C(16) H(9) 3.496 45501
C(17) H(3) 3.306 65602
C(17) H(32B) 3.579 54501
C(17) H(40B) 3.172 54501
C(18) H(40B) 3.338 54501
C(18) H(40C) 3.579 54501
C(21) H(43A) 3.527 66502
C(21) H(43C) 3.104 66502
C(21) H(44B) 3.485 45501
C(21) H(44C) 3.216 45501
C(22) H(9) 3.345 45501
C(22) H(11) 3.135 65502
C(22) H(37) 3.590 66502
C(22) H(43C) 3.315 66502
C(22) H(44C) 3.115 45501
C(23) H(9) 3.509 45501
C(23) H(11) 3.488 65502
C(23) H(12) 3.536 65502
C(23) H(24) 3.293 65502
C(23) H(32A) 3.501 66502
C(23) H(32B) 3.230 66502
C(24) H(9) 3.399 75502
C(24) H(10) 3.162 75502
C(24) H(24) 3.206 65502
C(24) H(32B) 3.538 66502
C(25) H(10) 3.362 75502
C(27) H(40A) 3.357 66602
C(28) H(4) 3.202 65602
C(28) H(41B) 3.439 45501
C(28) H(41C) 3.542 45501
C(29) H(40A) 3.084 66602
C(29) H(40C) 3.442 66602
C(31) H(35) 3.526 45501
C(31) H(36) 3.414 45501
C(35) H(28A) 3.566 65501
C(35) H(31B) 3.269 65501
C(36) H(11) 3.360 56501
C(36) H(22) 3.500 66502
C(36) H(31B) 3.012 65501
C(37) H(22) 3.204 66502
C(39) H(40A) 3.529 66602
C(40) H(17) 3.353 56501
C(40) H(18) 3.225 56501
C(40) H(27) 3.375 66602
C(40) H(29A) 3.598 66602
C(40) H(29C) 3.072 66602
C(40) H(40A) 3.563 66602
C(41) H(5) 3.356 75602
C(41) H(28B) 3.356 65501
C(43) H(21) 3.551 66502
C(43) H(26B) 3.600 66502
C(43) H(32C) 3.577 66502
C(44) H(11) 3.385 75502
C(44) H(21) 3.254 65501
C(44) H(22) 3.109 65501
H(3) C(15) 3.222 65602
H(3) C(16) 2.969 65602
H(3) C(17) 3.306 65602
H(3) H(15) 3.520 65602
H(3) H(16) 3.124 65602
H(3) H(28C) 3.359 65602
H(3) H(29B) 3.356 65602
H(4) Cl(1) 2.922 75602
H(4) C(28) 3.202 65602
H(4) H(28B) 2.674 65602
H(4) H(28C) 2.867 65602
H(4) H(41C) 2.806 75602
H(5) C(41) 3.356 75602
H(5) H(16) 3.582 65501
H(5) H(17) 3.577 65501
H(5) H(28B) 3.451 65602
H(5) H(31A) 3.366 64501
H(5) H(31C) 3.149 64501
H(5) H(41A) 2.970 75602
H(5) H(41B) 3.586 75602
H(5) H(41C) 3.010 75602
H(6) H(16) 2.810 65501
H(6) H(31C) 2.951 64501
H(8) C(15) 3.392 65501
H(8) C(16) 3.322 65501
H(8) H(15) 2.820 65501
H(8) H(16) 2.672 65501
H(9) C(15) 3.578 65501
H(9) C(16) 3.496 65501
H(9) C(22) 3.345 65501
H(9) C(23) 3.509 65501
H(9) C(24) 3.399 75502
H(9) H(15) 3.293 65501
H(9) H(16) 3.140 65501
H(9) H(22) 3.553 65501
H(9) H(24) 2.476 75502
H(10) C(10) 3.581 75502
H(10) C(24) 3.162 75502
H(10) C(25) 3.362 75502
H(10) H(24) 2.587 75502
H(10) H(25) 2.987 75502
H(10) H(44A) 2.673 75502
H(11) C(22) 3.135 65502
H(11) C(23) 3.488 65502
H(11) C(36) 3.360 54501
H(11) C(44) 3.385 75502
H(11) H(22) 2.435 65502
H(11) H(23) 3.153 65502
H(11) H(36) 2.688 54501
H(11) H(44A) 2.717 75502
H(11) H(44C) 3.259 75502
H(12) C(23) 3.536 65502
H(12) H(23) 2.709 65502
H(12) H(36) 3.487 54501
H(15) C(8) 3.534 45501
H(15) H(3) 3.520 65602
H(15) H(8) 2.820 45501
H(15) H(9) 3.293 45501
H(16) C(6) 3.182 45501
H(16) C(8) 2.956 45501
H(16) C(9) 3.213 45501
H(16) H(3) 3.124 65602
H(16) H(5) 3.582 45501
H(16) H(6) 2.810 45501
H(16) H(8) 2.672 45501
H(16) H(9) 3.140 45501
H(16) H(31C) 3.519 54501
H(17) C(40) 3.353 54501
H(17) H(5) 3.577 45501
H(17) H(30) 2.981 54501
H(17) H(31C) 3.028 54501
H(17) H(32B) 3.145 54501
H(17) H(40B) 2.473 54501
H(17) H(40C) 3.550 54501
H(18) C(40) 3.225 54501
H(18) H(35) 3.377 54501
H(18) H(29C) 3.541 65602
H(18) H(40B) 2.814 54501
H(18) H(40C) 2.759 54501
H(21) C(43) 3.551 66502
H(21) C(44) 3.254 45501
H(21) H(37) 3.492 45501
H(21) H(43A) 3.571 66502
H(21) H(43C) 2.776 66502
H(21) H(44B) 2.955 45501
H(21) H(44C) 2.678 45501
H(22) C(11) 3.304 65502
H(22) C(36) 3.500 66502
H(22) C(37) 3.204 66502
H(22) C(44) 3.109 45501
H(22) H(9) 3.553 45501
H(22) H(11) 2.435 65502
H(22) H(36) 3.385 66502
H(22) H(37) 2.867 66502
H(22) H(43C) 3.174 66502
H(22) H(44A) 3.148 45501
H(22) H(44B) 3.248 45501
H(22) H(44C) 2.472 45501
H(23) C(11) 3.580 65502
H(23) C(12) 3.364 65502
H(23) H(11) 3.153 65502
H(23) H(12) 2.709 65502
H(23) H(24) 3.294 65502
H(23) H(32A) 3.424 66502
H(23) H(32B) 2.995 66502
H(24) C(9) 3.079 75502
H(24) C(10) 3.136 75502
H(24) C(23) 3.293 65502
H(24) C(24) 3.206 65502
H(24) H(9) 2.476 75502
H(24) H(10) 2.587 75502
H(24) H(23) 3.294 65502
H(24) H(24) 3.135 65502
H(24) H(32B) 3.533 66502
H(25) H(10) 2.987 75502
H(35) C(31) 3.526 65501
H(35) H(18) 3.377 56501
H(35) H(28A) 3.545 65501
H(35) H(31A) 3.391 65501
H(35) H(31B) 3.005 65501
H(36) C(11) 3.124 56501
H(36) C(12) 3.559 56501
H(36) C(31) 3.414 65501
H(36) H(11) 2.688 56501
H(36) H(12) 3.487 56501
H(36) H(22) 3.385 66502
H(36) H(31B) 2.542 65501
H(36) H(31C) 3.551 65501
H(37) C(22) 3.590 66502
H(37) H(21) 3.492 65501
H(37) H(22) 2.867 66502
H(37) H(37) 3.253 76502
H(37) H(43C) 2.988 76502
H(37) H(44C) 2.776 76502
H(26B) C(43) 3.600 66502
H(26B) H(43A) 3.441 66502
H(26B) H(43B) 3.317 66502
H(26B) H(43C) 3.452 66502
H(27) C(40) 3.375 66602
H(27) H(40A) 2.681 66602
H(27) H(40C) 3.255 66602
H(27) H(41A) 2.998 66602
H(28A) C(35) 3.566 45501
H(28A) H(35) 3.545 45501
H(28A) H(41B) 3.125 45501
H(28A) H(41C) 3.384 45501
H(28B) C(4) 2.980 65602
H(28B) C(5) 3.443 65602
H(28B) C(41) 3.356 45501
H(28B) H(4) 2.674 65602
H(28B) H(5) 3.451 65602
H(28B) H(41B) 2.865 45501
H(28B) H(41C) 2.981 45501
H(28C) Cl(1) 3.597 45501
H(28C) C(3) 3.598 65602
H(28C) C(4) 3.318 65602
H(28C) H(3) 3.359 65602
H(28C) H(4) 2.867 65602
H(29A) C(40) 3.598 66602
H(29A) H(40A) 2.883 66602
H(29B) H(3) 3.356 65602
H(29C) C(3) 3.588 65602
H(29C) C(40) 3.072 66602
H(29C) H(18) 3.541 65602
H(29C) H(40A) 2.693 66602
H(29C) H(40B) 3.426 66602
H(29C) H(40C) 2.671 66602
H(30) H(17) 2.981 56501
H(31A) H(5) 3.366 46501
H(31A) H(35) 3.391 45501
H(31A) H(41A) 3.218 66602
H(31B) C(35) 3.269 45501
H(31B) C(36) 3.012 45501
H(31B) H(35) 3.005 45501
H(31B) H(36) 2.542 45501
H(31C) H(5) 3.149 46501
H(31C) H(6) 2.951 46501
H(31C) H(16) 3.519 56501
H(31C) H(17) 3.028 56501
H(31C) H(36) 3.551 45501
H(32A) C(23) 3.501 66502
H(32A) H(23) 3.424 66502
H(32B) C(17) 3.579 56501
H(32B) C(23) 3.230 66502
H(32B) C(24) 3.538 66502
H(32B) H(17) 3.145 56501
H(32B) H(23) 2.995 66502
H(32B) H(24) 3.533 66502
H(32C) C(43) 3.577 66502
H(32C) H(43B) 2.750 66502
H(39) H(40A) 2.901 66602
H(40A) C(27) 3.357 66602
H(40A) C(29) 3.084 66602
H(40A) C(39) 3.529 66602
H(40A) C(40) 3.563 66602
H(40A) H(27) 2.681 66602
H(40A) H(29A) 2.883 66602
H(40A) H(29C) 2.693 66602
H(40A) H(39) 2.901 66602
H(40A) H(40A) 2.878 66602
H(40A) H(41A) 3.142 66602
H(40B) C(17) 3.172 56501
H(40B) C(18) 3.338 56501
H(40B) H(17) 2.473 56501
H(40B) H(18) 2.814 56501
H(40B) H(29C) 3.426 66602
H(40B) H(41A) 3.591 66602
H(40C) C(18) 3.579 56501
H(40C) C(29) 3.442 66602
H(40C) H(17) 3.550 56501
H(40C) H(18) 2.759 56501
H(40C) H(27) 3.255 66602
H(40C) H(29C) 2.671 66602
H(41A) H(5) 2.970 75602
H(41A) H(27) 2.998 66602
H(41A) H(31A) 3.218 66602
H(41A) H(40A) 3.142 66602
H(41A) H(40B) 3.591 66602
H(41B) C(28) 3.439 65501
H(41B) H(5) 3.586 75602
H(41B) H(28A) 3.125 65501
H(41B) H(28B) 2.865 65501
H(41C) C(4) 3.481 75602
H(41C) C(5) 3.592 75602
H(41C) C(28) 3.542 65501
H(41C) H(4) 2.806 75602
H(41C) H(5) 3.010 75602
H(41C) H(28A) 3.384 65501
H(41C) H(28B) 2.981 65501
H(43A) C(21) 3.527 66502
H(43A) H(21) 3.571 66502
H(43A) H(26B) 3.441 66502
H(43A) H(43A) 3.093 66502
H(43A) H(43B) 3.231 66502
H(43B) H(26B) 3.317 66502
H(43B) H(32C) 2.750 66502
H(43B) H(43A) 3.231 66502
H(43C) C(21) 3.104 66502
H(43C) C(22) 3.315 66502
H(43C) H(21) 2.776 66502
H(43C) H(22) 3.174 66502
H(43C) H(37) 2.988 76502
H(43C) H(26B) 3.452 66502
H(43C) H(44C) 3.414 76502
H(44A) C(10) 3.308 75502
H(44A) C(11) 3.328 75502
H(44A) H(10) 2.673 75502
H(44A) H(11) 2.717 75502
H(44A) H(22) 3.148 65501
H(44B) C(21) 3.485 65501
H(44B) H(21) 2.955 65501
H(44B) H(22) 3.248 65501
H(44C) C(21) 3.216 65501
H(44C) C(22) 3.115 65501
H(44C) H(11) 3.259 75502
H(44C) H(21) 2.678 65501
H(44C) H(22) 2.472 65501
H(44C) H(37) 2.776 76502
H(44C) H(43C) 3.414 76502

loop_
_geom_torsion_atom_site_label_1
_geom_torsion_atom_site_label_2
_geom_torsion_atom_site_label_3
_geom_torsion_atom_site_label_4
_geom_torsion
Cl(1) Ni(1) P(1) C(1) 49.42(15)
Cl(1) Ni(1) P(1) C(7) -78.26(15)
Cl(1) Ni(1) P(1) C(13) 165.66(13)
Cl(1) Ni(1) N(1) C(14) 41.9(7)
Cl(1) Ni(1) N(1) C(19) -126.0(5)
Cl(1) Ni(1) N(2) P(2) -163.55(13)
Cl(1) Ni(1) N(2) C(33) 35.5(2)
P(1) Ni(1) N(1) C(14) 19.5(2)
P(1) Ni(1) N(1) C(19) -148.4(2)
N(1) Ni(1) P(1) C(1) -133.71(17)
N(1) Ni(1) P(1) C(7) 98.61(17)
N(1) Ni(1) P(1) C(13) -17.47(15)
P(1) Ni(1) N(2) P(2) -78.0(12)
P(1) Ni(1) N(2) C(33) 121.0(11)
N(2) Ni(1) P(1) C(1) -36.3(12)
N(2) Ni(1) P(1) C(7) -164.0(11)
N(2) Ni(1) P(1) C(13) 80.0(12)
N(1) Ni(1) N(2) P(2) 18.98(16)
N(1) Ni(1) N(2) C(33) -142.0(2)
N(2) Ni(1) N(1) C(14) -156.0(2)
N(2) Ni(1) N(1) C(19) 36.1(2)
Ni(1) P(1) C(1) C(2) 39.2(4)
Ni(1) P(1) C(1) C(6) -139.1(3)
Ni(1) P(1) C(7) C(8) 56.1(3)
Ni(1) P(1) C(7) C(12) -125.3(3)
Ni(1) P(1) C(13) C(14) 16.1(3)
Ni(1) P(1) C(13) C(18) -163.1(3)
C(1) P(1) C(7) C(8) -78.4(3)
C(1) P(1) C(7) C(12) 100.2(3)
C(7) P(1) C(1) C(2) 171.7(4)
C(7) P(1) C(1) C(6) -6.6(4)
C(1) P(1) C(13) C(14) 141.8(2)
C(1) P(1) C(13) C(18) -37.4(4)
C(13) P(1) C(1) C(2) -74.5(4)
C(13) P(1) C(1) C(6) 107.1(4)
C(7) P(1) C(13) C(14) -106.1(2)
C(7) P(1) C(13) C(18) 74.7(4)
C(13) P(1) C(7) C(8) 168.7(3)
C(13) P(1) C(7) C(12) -12.7(3)
N(2) P(2) C(26) C(19) 49.5(3)
C(26) P(2) N(2) Ni(1) -55.14(19)
C(26) P(2) N(2) C(33) 105.3(2)
N(2) P(2) C(27) C(28) -147.4(3)
N(2) P(2) C(27) C(29) -20.8(4)
C(27) P(2) N(2) Ni(1) 67.3(2)
C(27) P(2) N(2) C(33) -132.2(2)
N(2) P(2) C(30) C(31) -163.5(3)
N(2) P(2) C(30) C(32) 69.2(3)
C(30) P(2) N(2) Ni(1) -174.53(17)
C(30) P(2) N(2) C(33) -14.0(3)
C(26) P(2) C(27) C(28) -26.3(3)
C(26) P(2) C(27) C(29) 100.4(3)
C(27) P(2) C(26) C(19) -72.5(3)
C(26) P(2) C(30) C(31) 76.2(3)
C(26) P(2) C(30) C(32) -51.1(3)
C(30) P(2) C(26) C(19) 172.1(2)
C(27) P(2) C(30) C(31) -42.7(4)
C(27) P(2) C(30) C(32) -170.0(3)
C(30) P(2) C(27) C(28) 90.1(3)
C(30) P(2) C(27) C(29) -143.2(3)
Ni(1) N(1) C(14) C(13) -13.6(4)
Ni(1) N(1) C(14) C(15) 162.9(2)
Ni(1) N(1) C(19) C(20) 122.0(3)
Ni(1) N(1) C(19) C(26) -51.7(3)
C(14) N(1) C(19) C(20) -46.0(4)
C(14) N(1) C(19) C(26) 140.3(3)
C(19) N(1) C(14) C(13) 155.1(3)
C(19) N(1) C(14) C(15) -28.4(4)
Ni(1) N(2) C(33) C(34) -114.5(2)
Ni(1) N(2) C(33) C(38) 63.0(3)
P(2) N(2) C(33) C(34) 86.1(3)
P(2) N(2) C(33) C(38) -96.4(3)
P(1) C(1) C(2) C(3) -178.6(5)
P(1) C(1) C(6) C(5) 178.3(4)
C(2) C(1) C(6) C(5) 0.0(8)
C(6) C(1) C(2) C(3) -0.2(7)
C(1) C(2) C(3) C(4) 1.6(11)
C(2) C(3) C(4) C(5) -2.8(12)
C(3) C(4) C(5) C(6) 2.7(12)
C(4) C(5) C(6) C(1) -1.3(10)
P(1) C(7) C(8) C(9) 179.0(3)
P(1) C(7) C(12) C(11) -177.9(3)
C(8) C(7) C(12) C(11) 0.7(6)
C(12) C(7) C(8) C(9) 0.4(6)
C(7) C(8) C(9) C(10) -0.5(7)
C(8) C(9) C(10) C(11) -0.4(8)
C(9) C(10) C(11) C(12) 1.5(9)
C(10) C(11) C(12) C(7) -1.7(8)
P(1) C(13) C(14) N(1) -3.6(4)
P(1) C(13) C(14) C(15) 179.7(2)
P(1) C(13) C(18) C(17) -179.6(3)
C(14) C(13) C(18) C(17) 1.3(6)
C(18) C(13) C(14) N(1) 175.6(3)
C(18) C(13) C(14) C(15) -1.0(5)
N(1) C(14) C(15) C(16) -176.1(3)
C(13) C(14) C(15) C(16) 0.5(5)
C(14) C(15) C(16) C(17) -0.1(5)
C(15) C(16) C(17) C(18) 0.3(6)
C(16) C(17) C(18) C(13) -0.9(7)
N(1) C(19) C(20) C(21) 146.9(3)
N(1) C(19) C(20) C(25) -38.0(5)
N(1) C(19) C(26) P(2) 5.0(4)
C(20) C(19) C(26) P(2) -168.6(2)
C(26) C(19) C(20) C(21) -39.3(5)
C(26) C(19) C(20) C(25) 135.7(3)
C(19) C(20) C(21) C(22) 175.0(4)
C(19) C(20) C(25) C(24) -174.2(4)
C(21) C(20) C(25) C(24) 1.0(6)
C(25) C(20) C(21) C(22) -0.1(5)
C(20) C(21) C(22) C(23) -1.2(7)
C(21) C(22) C(23) C(24) 1.5(8)
C(22) C(23) C(24) C(25) -0.6(8)
C(23) C(24) C(25) C(20) -0.7(7)
N(2) C(33) C(34) C(35) -179.5(3)
N(2) C(33) C(34) C(39) 2.4(4)
N(2) C(33) C(38) C(37) -179.8(3)
N(2) C(33) C(38) C(42) -1.2(4)
C(34) C(33) C(38) C(37) -2.3(5)
C(34) C(33) C(38) C(42) 176.3(3)
C(38) C(33) C(34) C(35) 3.0(5)
C(38) C(33) C(34) C(39) -175.1(3)
C(33) C(34) C(35) C(36) -1.3(6)
C(33) C(34) C(39) C(40) -130.5(4)
C(33) C(34) C(39) C(41) 105.7(4)
C(35) C(34) C(39) C(40) 51.5(5)
C(35) C(34) C(39) C(41) -72.3(5)
C(39) C(34) C(35) C(36) 176.8(4)
C(34) C(35) C(36) C(37) -1.0(7)
C(35) C(36) C(37) C(38) 1.8(7)
C(36) C(37) C(38) C(33) -0.2(5)
C(36) C(37) C(38) C(42) -178.8(4)
C(33) C(38) C(42) C(43) 120.5(4)
C(33) C(38) C(42) C(44) -116.5(4)
C(37) C(38) C(42) C(43) -61.0(5)
C(37) C(38) C(42) C(44) 62.0(4)
